data_7718730
loop_
_publ_author_name
'Kumar, Anuj'
'Murugavel, Ramaswamy'

_publ_section_title
;
 Thermally labile mono-alkyl phosphates and their alkali metal
 derivatives: synthesis and solid-state supramolecular aggregation.
;
_journal_issue 27
_journal_name_full 'Dalton transactions (Cambridge, England : 2003)'
_journal_page_first 10691
_journal_page_last 10709
_journal_paper_doi 10.1039/d5dt00255a
_journal_volume 54
_journal_year 2025
_chemical_formula_moiety 'C5 H13 O4 P'
_chemical_formula_sum 'C5 H13 O4 P'
_chemical_formula_weight 168.12
_space_group_crystal_system monoclinic
_space_group_IT_number 14
_space_group_name_Hall '-P 2ybc'
_space_group_name_H-M_alt 'P 1 21/c 1'
_atom_sites_solution_hydrogens geom
_atom_sites_solution_primary iterative
_audit_creation_date 2024-10-07
_audit_creation_method
;
Olex2 1.5-ac6-016
(compiled 2024.01.13 svn.r2f8d729c for Rigaku Oxford Diffraction, GUI svn.r6897)
;
_audit_update_record
;
2024-10-08 deposited with the CCDC.	2025-05-15 downloaded from the CCDC.
;
_cell_angle_alpha 90
_cell_angle_beta 97.597(6)
_cell_angle_gamma 90
_cell_formula_units_Z 4
_cell_length_a 13.142(2)
_cell_length_b 6.0035(10)
_cell_length_c 10.6035(18)
_cell_measurement_reflns_used 3502
_cell_measurement_temperature 100.0
_cell_measurement_theta_max 25.360
_cell_measurement_theta_min 3.737
_cell_volume 829.3(2)
_computing_cell_refinement 'SAINT V8.40A (?, 2016)'
_computing_data_reduction 'SAINT V8.40A (?, 2016)'
_computing_molecular_graphics 'Olex2 1.5-ac6-016 (Dolomanov et al., 2009)'
_computing_publication_material 'Olex2 1.5-ac6-016 (Dolomanov et al., 2009)'
_computing_structure_refinement 'SHELXL 2018/3 (Sheldrick, 2015)'
_computing_structure_solution 'olex2.solve 1.5-ac6-016 (Bourhis et al., 2015)'
_diffrn_ambient_temperature 100.0
_diffrn_detector 'Bruker APEX2 area detector'
_diffrn_detector_area_resol_mean 7.9
_diffrn_detector_type 'CCD area detector'
_diffrn_measured_fraction_theta_full 0.997
_diffrn_measured_fraction_theta_max 0.997
_diffrn_measurement_device 'three-circle diffractometer'
_diffrn_radiation_monochromator 'mirror optics'
_diffrn_radiation_probe x-ray
_diffrn_radiation_type MoK\a
_diffrn_radiation_wavelength 0.71073
_diffrn_reflns_av_R_equivalents 0.0492
_diffrn_reflns_av_unetI/netI 0.0342
_diffrn_reflns_Laue_measured_fraction_full 0.997
_diffrn_reflns_Laue_measured_fraction_max 0.997
_diffrn_reflns_limit_h_max 15
_diffrn_reflns_limit_h_min -15
_diffrn_reflns_limit_k_max 6
_diffrn_reflns_limit_k_min -7
_diffrn_reflns_limit_l_max 12
_diffrn_reflns_limit_l_min -12
_diffrn_reflns_number 8997
_diffrn_reflns_point_group_measured_fraction_full 0.997
_diffrn_reflns_point_group_measured_fraction_max 0.997
_diffrn_reflns_theta_full 24.998
_diffrn_reflns_theta_max 24.998
_diffrn_reflns_theta_min 3.128
_diffrn_source 'microfocus sealed X-ray tube'
_diffrn_source_current 1.4
_diffrn_source_power 0.07
_diffrn_source_type 'Incoatec I\ms'
_diffrn_source_voltage 50.0
_diffrn_standards_number 0
_exptl_absorpt_coefficient_mu 0.292
_exptl_absorpt_correction_T_max 0.7452
_exptl_absorpt_correction_T_min 0.6065
_exptl_absorpt_correction_type multi-scan
_exptl_crystal_colour colourless
_exptl_crystal_colour_primary colourless
_exptl_crystal_density_diffrn 1.347
_exptl_crystal_description plate
_exptl_crystal_F_000 360
_exptl_crystal_size_max 0.2
_exptl_crystal_size_mid 0.12
_exptl_crystal_size_min 0.05
_refine_diff_density_max 0.361
_refine_diff_density_min -0.367
_refine_diff_density_rms 0.055
_refine_ls_extinction_method none
_refine_ls_goodness_of_fit_ref 1.084
_refine_ls_hydrogen_treatment constr
_refine_ls_matrix_type full
_refine_ls_number_parameters 96
_refine_ls_number_reflns 1456
_refine_ls_number_restraints 0
_refine_ls_restrained_S_all 1.084
_refine_ls_R_factor_all 0.0482
_refine_ls_R_factor_gt 0.0374
_refine_ls_shift/su_max 0.000
_refine_ls_shift/su_mean 0.000
_refine_ls_structure_factor_coef Fsqd
_refine_ls_weighting_details 'w=1/[\s^2^(Fo^2^)+(0.0299P)^2^+0.7777P] where P=(Fo^2^+2Fc^2^)/3'
_refine_ls_weighting_scheme calc
_refine_ls_wR_factor_gt 0.0839
_refine_ls_wR_factor_ref 0.0881
_reflns_Friedel_coverage 0.000
_reflns_number_gt 1236
_reflns_number_total 1456
_reflns_threshold_expression 'I > 2\s(I)'
_cod_data_source_file d5dt00255a2.cif
_cod_data_source_block rm_ak_529_a_0ma
_cod_depositor_comments 'Adding full bibliography for 7718729--7718735.cif.'
_cod_original_cell_volume 829.2(2)
_cod_database_code 7718730
_shelx_shelxl_version_number 2018/3
_shelx_space_group_comment
;
The symmetry employed for this shelxl refinement is uniquely defined
by the following loop, which should always be used as a source of
symmetry information in preference to the above space-group names.
They are only intended as comments.
;
_shelx_estimated_absorpt_t_max 0.986
_shelx_estimated_absorpt_t_min 0.944
_olex2_refinement_description
;
1. Fixed Uiso
 At 1.2 times of:
  All C(H,H) groups
 At 1.5 times of:
  All C(H,H,H) groups, All O(H) groups
2.a Secondary CH2 refined with riding coordinates:
 C1(H1A,H1B)
2.b Idealised Me refined as rotating group:
 C3(H3A,H3B,H3C), C4(H4A,H4B,H4C), C5(H5A,H5B,H5C)
2.c Idealised tetrahedral OH refined as rotating group:
 O3(H3), O4(H4)
;
_olex2_submission_special_instructions 'No special instructions were received'

loop_
_space_group_symop_operation_xyz
'x, y, z'
'-x, y+1/2, -z+1/2'
'-x, -y, -z'
'x, -y-1/2, z-1/2'

loop_
_atom_site_label
_atom_site_type_symbol
_atom_site_fract_x
_atom_site_fract_y
_atom_site_fract_z
_atom_site_U_iso_or_equiv
_atom_site_adp_type
_atom_site_occupancy
_atom_site_site_symmetry_order
_atom_site_calc_flag
_atom_site_refinement_flags_posn
_atom_site_refinement_flags_adp
_atom_site_refinement_flags_occupancy
_atom_site_disorder_assembly
_atom_site_disorder_group
P1 P 0.59072(4) 0.29407(9) 0.63438(5) 0.01775(19) Uani 1 1 d . . . . .
O1 O 0.68407(11) 0.3438(2) 0.73797(15) 0.0213(4) Uani 1 1 d . . . . .
O2 O 0.49663(11) 0.4205(2) 0.65770(14) 0.0198(4) Uani 1 1 d . . . . .
O3 O 0.57952(12) 0.0384(2) 0.63775(15) 0.0209(4) Uani 1 1 d . . . . .
H3 H 0.551929 0.001517 0.701731 0.031 Uiso 1 1 calc R U . . .
O4 O 0.62504(12) 0.3496(3) 0.50443(15) 0.0262(4) Uani 1 1 d . . . . .
H4 H 0.580306 0.429194 0.462128 0.039 Uiso 1 1 calc R U . . .
C1 C 0.71066(18) 0.5756(3) 0.7685(2) 0.0258(6) Uani 1 1 d . . . . .
H1A H 0.663061 0.636749 0.824790 0.031 Uiso 1 1 calc R U . . .
H1B H 0.703317 0.665095 0.689429 0.031 Uiso 1 1 calc R U . . .
C2 C 0.82024(17) 0.5920(4) 0.8345(2) 0.0204(5) Uani 1 1 d . . . . .
C3 C 0.83151(19) 0.4641(4) 0.9602(2) 0.0280(6) Uani 1 1 d . . . . .
H3A H 0.784208 0.525791 1.015264 0.042 Uiso 1 1 calc R U . . .
H3B H 0.902194 0.477784 1.002500 0.042 Uiso 1 1 calc R U . . .
H3C H 0.815368 0.306567 0.943513 0.042 Uiso 1 1 calc R U . . .
C4 C 0.89444(19) 0.5003(4) 0.7475(2) 0.0282(6) Uani 1 1 d . . . . .
H4A H 0.878546 0.343366 0.728611 0.042 Uiso 1 1 calc R U . . .
H4B H 0.965045 0.513183 0.790133 0.042 Uiso 1 1 calc R U . . .
H4C H 0.887258 0.585644 0.668011 0.042 Uiso 1 1 calc R U . . .
C5 C 0.84091(19) 0.8397(4) 0.8606(3) 0.0306(6) Uani 1 1 d . . . . .
H5A H 0.832438 0.921682 0.779941 0.046 Uiso 1 1 calc R U . . .
H5B H 0.911197 0.859157 0.903134 0.046 Uiso 1 1 calc R U . . .
H5C H 0.792341 0.896804 0.915334 0.046 Uiso 1 1 calc R U . . .

loop_
_atom_site_aniso_label
_atom_site_aniso_U_11
_atom_site_aniso_U_22
_atom_site_aniso_U_33
_atom_site_aniso_U_23
_atom_site_aniso_U_13
_atom_site_aniso_U_12
P1 0.0198(3) 0.0192(3) 0.0149(3) 0.0028(2) 0.0049(2) 0.0022(2)
O1 0.0236(8) 0.0163(8) 0.0232(9) 0.0016(6) 0.0001(7) 0.0004(6)
O2 0.0209(8) 0.0223(8) 0.0171(9) 0.0027(6) 0.0059(6) 0.0025(6)
O3 0.0259(9) 0.0205(8) 0.0171(9) 0.0005(7) 0.0061(7) 0.0010(7)
O4 0.0250(9) 0.0342(10) 0.0207(9) 0.0104(7) 0.0083(7) 0.0099(7)
C1 0.0289(13) 0.0142(12) 0.0342(15) -0.0020(10) 0.0037(11) 0.0013(10)
C2 0.0212(12) 0.0191(12) 0.0215(13) -0.0003(9) 0.0050(10) -0.0009(9)
C3 0.0293(13) 0.0290(13) 0.0256(14) 0.0016(11) 0.0030(11) -0.0061(11)
C4 0.0281(13) 0.0290(13) 0.0282(15) -0.0020(11) 0.0065(11) -0.0013(10)
C5 0.0317(14) 0.0238(13) 0.0369(15) -0.0033(11) 0.0070(12) -0.0035(11)

loop_
_atom_type_symbol
_atom_type_description
_atom_type_scat_dispersion_real
_atom_type_scat_dispersion_imag
_atom_type_scat_source
C C 0.0033 0.0016 'International Tables Vol C Tables 4.2.6.8 and 6.1.1.4'
H H 0.0000 0.0000 'International Tables Vol C Tables 4.2.6.8 and 6.1.1.4'
O O 0.0106 0.0060 'International Tables Vol C Tables 4.2.6.8 and 6.1.1.4'
P P 0.1023 0.0942 'International Tables Vol C Tables 4.2.6.8 and 6.1.1.4'

loop_
_geom_angle_atom_site_label_1
_geom_angle_atom_site_label_2
_geom_angle_atom_site_label_3
_geom_angle
_geom_angle_site_symmetry_1
_geom_angle_site_symmetry_3
_geom_angle_publ_flag
O2 P1 O1 112.03(9) . . ?
O2 P1 O3 114.63(9) . . ?
O2 P1 O4 112.52(9) . . ?
O3 P1 O1 104.01(8) . . ?
O4 P1 O1 106.95(9) . . ?
O4 P1 O3 106.01(9) . . ?
C1 O1 P1 118.70(13) . . ?
P1 O3 H3 109.5 . . ?
P1 O4 H4 109.5 . . ?
O1 C1 H1A 109.6 . . ?
O1 C1 H1B 109.6 . . ?
O1 C1 C2 110.38(17) . . ?
H1A C1 H1B 108.1 . . ?
C2 C1 H1A 109.6 . . ?
C2 C1 H1B 109.6 . . ?
C1 C2 C3 110.21(19) . . ?
C1 C2 C4 109.90(19) . . ?
C1 C2 C5 106.33(18) . . ?
C3 C2 C4 110.41(19) . . ?
C3 C2 C5 109.6(2) . . ?
C5 C2 C4 110.28(19) . . ?
C2 C3 H3A 109.5 . . ?
C2 C3 H3B 109.5 . . ?
C2 C3 H3C 109.5 . . ?
H3A C3 H3B 109.5 . . ?
H3A C3 H3C 109.5 . . ?
H3B C3 H3C 109.5 . . ?
C2 C4 H4A 109.5 . . ?
C2 C4 H4B 109.5 . . ?
C2 C4 H4C 109.5 . . ?
H4A C4 H4B 109.5 . . ?
H4A C4 H4C 109.5 . . ?
H4B C4 H4C 109.5 . . ?
C2 C5 H5A 109.5 . . ?
C2 C5 H5B 109.5 . . ?
C2 C5 H5C 109.5 . . ?
H5A C5 H5B 109.5 . . ?
H5A C5 H5C 109.5 . . ?
H5B C5 H5C 109.5 . . ?

loop_
_geom_bond_atom_site_label_1
_geom_bond_atom_site_label_2
_geom_bond_distance
_geom_bond_site_symmetry_2
_geom_bond_publ_flag
P1 O1 1.5635(16) . ?
P1 O2 1.4992(16) . ?
P1 O3 1.5431(16) . ?
P1 O4 1.5420(17) . ?
O1 C1 1.461(3) . ?
O3 H3 0.8400 . ?
O4 H4 0.8400 . ?
C1 H1A 0.9900 . ?
C1 H1B 0.9900 . ?
C1 C2 1.518(3) . ?
C2 C3 1.529(3) . ?
C2 C4 1.531(3) . ?
C2 C5 1.530(3) . ?
C3 H3A 0.9800 . ?
C3 H3B 0.9800 . ?
C3 H3C 0.9800 . ?
C4 H4A 0.9800 . ?
C4 H4B 0.9800 . ?
C4 H4C 0.9800 . ?
C5 H5A 0.9800 . ?
C5 H5B 0.9800 . ?
C5 H5C 0.9800 . ?

loop_
_geom_hbond_atom_site_label_D
_geom_hbond_atom_site_label_H
_geom_hbond_atom_site_label_A
_geom_hbond_distance_DH
_geom_hbond_distance_HA
_geom_hbond_distance_DA
_geom_hbond_angle_DHA
_geom_hbond_site_symmetry_A
_geom_hbond_publ_flag
O3 H3 O2 0.84 1.77 2.604(2) 175.7 2_646 yes
O4 H4 O2 0.84 1.76 2.587(2) 165.9 3_666 yes

loop_
_geom_torsion_atom_site_label_1
_geom_torsion_atom_site_label_2
_geom_torsion_atom_site_label_3
_geom_torsion_atom_site_label_4
_geom_torsion
_geom_torsion_site_symmetry_1
_geom_torsion_site_symmetry_2
_geom_torsion_site_symmetry_3
_geom_torsion_site_symmetry_4
_geom_torsion_publ_flag
P1 O1 C1 C2 -160.86(15) . . . . ?
O1 C1 C2 C3 -62.0(2) . . . . ?
O1 C1 C2 C4 59.9(2) . . . . ?
O1 C1 C2 C5 179.23(19) . . . . ?
O2 P1 O1 C1 -50.15(18) . . . . ?
O3 P1 O1 C1 -174.51(16) . . . . ?
O4 P1 O1 C1 73.58(17) . . . . ?
